data_7050828
loop_
_publ_author_name
'Dong, Guo'
'Cheng, He'
'Chun-Ying, Duan'
'Chun-Qi, Qian'
'Qing-Jin, Meng'

_publ_section_title
;
 The synthesis and structural characterisation of helical silver(i)
 complexes with short bis(pyridylimine) ligands
;
_journal_issue 6
_journal_name_full 'New Journal of Chemistry'
_journal_page_first 796
_journal_paper_doi 10.1039/b111661b
_journal_volume 26
_journal_year 2002
_chemical_formula_sum 'C28 H26 Ag2 B2 F8 N10'
_chemical_formula_weight 891.95
_chemical_name_systematic
; 
? 
;
_space_group_IT_number 4
_symmetry_cell_setting monoclinic
_symmetry_space_group_name_Hall 'P 2yb'
_symmetry_space_group_name_H-M 'P 1 21 1'
_atom_sites_solution_hydrogens geom
_atom_sites_solution_primary direct
_atom_sites_solution_secondary difmap
_audit_creation_method SHELXL-97
_cell_angle_alpha 90.00
_cell_angle_beta 102.691(15)
_cell_angle_gamma 90.00
_cell_formula_units_Z 2
_cell_length_a 10.639(4)
_cell_length_b 13.019(4)
_cell_length_c 13.141(5)
_cell_measurement_reflns_used 25
_cell_measurement_temperature 293(2)
_cell_measurement_theta_max 12.51
_cell_measurement_theta_min 7.68
_cell_volume 1775.7(11)
_computing_cell_refinement 'Bruker XSCANS'
_computing_data_collection 'Bruker XSCANS'
_computing_data_reduction 'Bruker SHELXTL'
_computing_molecular_graphics 'Bruker SHELXTL'
_computing_publication_material 'Bruker SHELXTL'
_computing_structure_refinement 'Bruker SHELXTL'
_computing_structure_solution 'Bruker SHELXTL'
_diffrn_ambient_temperature 293(2)
_diffrn_measured_fraction_theta_full 0.991
_diffrn_measured_fraction_theta_max 0.991
_diffrn_measurement_device_type 'Bruker P4'
_diffrn_measurement_method '2\q/\w scans'
_diffrn_radiation_monochromator graphite
_diffrn_radiation_source 'fine-focus sealed tube'
_diffrn_radiation_type MoK\a
_diffrn_radiation_wavelength 0.71073
_diffrn_reflns_av_R_equivalents 0.0885
_diffrn_reflns_av_sigmaI/netI 0.3331
_diffrn_reflns_limit_h_max 11
_diffrn_reflns_limit_h_min -1
_diffrn_reflns_limit_k_max 14
_diffrn_reflns_limit_k_min -1
_diffrn_reflns_limit_l_max 14
_diffrn_reflns_limit_l_min -14
_diffrn_reflns_number 3156
_diffrn_reflns_theta_full 22.50
_diffrn_reflns_theta_max 22.50
_diffrn_reflns_theta_min 1.96
_diffrn_standards_decay_% 7.91
_diffrn_standards_interval_count 97
_diffrn_standards_number 3
_exptl_absorpt_coefficient_mu 1.180
_exptl_absorpt_correction_T_max 0.843
_exptl_absorpt_correction_T_min 0.635
_exptl_absorpt_correction_type psi-scan
_exptl_absorpt_process_details 'North et.al, 1968'
_exptl_crystal_colour pale-yellow
_exptl_crystal_density_diffrn 1.668
_exptl_crystal_density_method 'not measured'
_exptl_crystal_description prism
_exptl_crystal_F_000 880
_exptl_crystal_size_max 0.40
_exptl_crystal_size_mid 0.15
_exptl_crystal_size_min 0.15
_refine_diff_density_max 0.418
_refine_diff_density_min -0.398
_refine_diff_density_rms 0.102
_refine_ls_abs_structure_details 'Flack H D (1983), Acta Cryst. A39, 876-881'
_refine_ls_abs_structure_Flack -0.13(9)
_refine_ls_extinction_method none
_refine_ls_goodness_of_fit_ref 1.039
_refine_ls_hydrogen_treatment mixed
_refine_ls_matrix_type full
_refine_ls_number_parameters 245
_refine_ls_number_reflns 2661
_refine_ls_number_restraints 17
_refine_ls_restrained_S_all 1.036
_refine_ls_R_factor_all 0.2570
_refine_ls_R_factor_gt 0.0762
_refine_ls_shift/su_max 0.009
_refine_ls_shift/su_mean 0.001
_refine_ls_structure_factor_coef Fsqd
_refine_ls_weighting_details
; calc 
[0.00000+1.00000exp(1.50(sin\q/\l)^2^)]/ 
[\s^2^(Fo^2^)+0.0000+0.0000*P+(0.0000P)^2^+0.0000sin\q/\l] 
where P = 0.33333Fo^2^ + 0.66667Fc^2^ 
;
_refine_ls_weighting_scheme calc
_refine_ls_wR_factor_gt 0.0710
_refine_ls_wR_factor_ref 0.1004
_reflns_number_gt 878
_reflns_number_total 2661
_reflns_threshold_expression >2sigma(I)
_cod_data_source_file b111661b.txt
_cod_data_source_block complex_4
_cod_depositor_comments
;
The following automatic conversions were performed:
'_symmetry_cell_setting' value 'Monoclinic' changed to 'monoclinic'
according to '/home/saulius/struct/CIF-dictionaries/cif_core.dic'
dictionary named 'cif_core.dic' version 2.4.1 from 2010-06-29.

Automatic conversion script
Id: cif_fix_enum 1527 2010-12-29 10:47:43Z saulius 
;
_cod_original_cell_volume 1775.8(10)
_cod_original_sg_symbol_H-M P2(1)
_cod_database_code 7050828

loop_
_symmetry_equiv_pos_as_xyz
'x, y, z'
'-x, y+1/2, -z'

loop_
_atom_site_label
_atom_site_type_symbol
_atom_site_fract_x
_atom_site_fract_y
_atom_site_fract_z
_atom_site_U_iso_or_equiv
_atom_site_adp_type
_atom_site_occupancy
_atom_site_symmetry_multiplicity
_atom_site_calc_flag
_atom_site_refinement_flags
_atom_site_disorder_assembly
_atom_site_disorder_group
Ag1 Ag 0.75732(11) 0.57676(8) 0.67363(8) 0.0745(4) Uani 1 1 d . . .
Ag2 Ag 0.47035(11) 0.23383(8) 0.74753(9) 0.0798(5) Uani 1 1 d . . .
N1 N 0.8973(8) 0.4569(6) 0.6410(6) 0.037(3) Uiso 1 1 d . . .
C1 C 1.0045(11) 0.4628(10) 0.6040(8) 0.074(5) Uiso 1 1 d . . .
H1A H 1.0247 0.5299 0.5893 0.088 Uiso 1 1 calc R . .
C2 C 1.0956(11) 0.3899(9) 0.5816(8) 0.070(5) Uiso 1 1 d . . .
H2A H 1.1700 0.4024 0.5573 0.084 Uiso 1 1 calc R . .
C3 C 1.0466(10) 0.2969(8) 0.6047(7) 0.055(4) Uiso 1 1 d . . .
H3A H 1.0974 0.2406 0.5964 0.066 Uiso 1 1 calc R . .
C4 C 0.9361(9) 0.2719(8) 0.6378(6) 0.043(4) Uiso 1 1 d . . .
H4A H 0.9138 0.2041 0.6477 0.052 Uiso 1 1 calc R . .
C5 C 0.8643(11) 0.3495(8) 0.6544(8) 0.049(4) Uiso 1 1 d . . .
C6 C 0.7489(10) 0.3445(8) 0.6965(8) 0.057(4) Uiso 1 1 d . . .
H6A H 0.7235 0.2798 0.7144 0.068 Uiso 1 1 calc R . .
N2 N 0.6788(8) 0.4211(6) 0.7113(6) 0.040(3) Uiso 1 1 d . . .
N3 N 0.5714(8) 0.3957(6) 0.7435(6) 0.036(3) Uiso 1 1 d . . .
C7 C 0.4995(10) 0.4697(8) 0.7660(8) 0.041(4) Uiso 1 1 d . . .
H7A H 0.5230 0.5373 0.7565 0.049 Uiso 1 1 calc R . .
C8 C 0.3857(11) 0.4510(8) 0.8049(8) 0.037(4) Uiso 1 1 d . . .
C9 C 0.3167(10) 0.5367(9) 0.8347(8) 0.071(5) Uiso 1 1 d . . .
H9A H 0.3463 0.6034 0.8306 0.085 Uiso 1 1 calc R . .
C10 C 0.2126(11) 0.5191(9) 0.8674(8) 0.078(5) Uiso 1 1 d . . .
H10A H 0.1683 0.5730 0.8899 0.093 Uiso 1 1 calc R . .
C11 C 0.1689(11) 0.4228(8) 0.8687(8) 0.060(5) Uiso 1 1 d . . .
H11A H 0.0920 0.4110 0.8894 0.072 Uiso 1 1 calc R . .
C12 C 0.2315(11) 0.3459(9) 0.8418(8) 0.071(5) Uiso 1 1 d . . .
H12A H 0.1956 0.2814 0.8469 0.085 Uiso 1 1 calc R . .
N4 N 0.3382(10) 0.3471(8) 0.8086(8) 0.075(4) Uiso 1 1 d . . .
N5 N 0.7747(8) 0.7441(8) 0.7089(6) 0.065(3) Uiso 1 1 d . . .
C13 C 0.8322(12) 0.7743(11) 0.8117(10) 0.131(7) Uiso 1 1 d . . .
H13A H 0.8639 0.7272 0.8643 0.157 Uiso 1 1 calc R . .
C14 C 0.8384(11) 0.8870(9) 0.8294(9) 0.079(5) Uiso 1 1 d . . .
H14A H 0.8611 0.9122 0.8972 0.095 Uiso 1 1 calc R . .
C15 C 0.8123(10) 0.9519(9) 0.7506(8) 0.061(4) Uiso 1 1 d . . .
H15A H 0.8443 1.0185 0.7594 0.073 Uiso 1 1 calc R . .
C16 C 0.7391(11) 0.9229(9) 0.6564(9) 0.077(5) Uiso 1 1 d . . .
H16A H 0.6990 0.9702 0.6068 0.092 Uiso 1 1 calc R . .
C17 C 0.7284(12) 0.8139(9) 0.6391(8) 0.072(5) Uiso 1 1 d . . .
C18 C 0.6824(10) 0.7732(8) 0.5366(8) 0.060(4) Uiso 1 1 d . . .
H18A H 0.6559 0.8178 0.4806 0.072 Uiso 1 1 calc R . .
N6 N 0.6774(8) 0.6766(6) 0.5212(6) 0.041(3) Uiso 1 1 d . . .
N7 N 0.6264(8) 0.6490(7) 0.4175(6) 0.047(3) Uiso 1 1 d . . .
C19 C 0.6138(9) 0.5515(7) 0.4046(7) 0.029(4) Uiso 1 1 d . . .
H19A H 0.6357 0.5087 0.4624 0.035 Uiso 1 1 calc R . .
C20 C 0.5699(12) 0.5092(9) 0.3100(9) 0.075(5) Uiso 1 1 d . . .
C21 C 0.5463(11) 0.3955(9) 0.2892(8) 0.060(5) Uiso 1 1 d . . .
H21A H 0.5584 0.3527 0.3472 0.072 Uiso 1 1 calc R . .
C22 C 0.5091(11) 0.3495(10) 0.1938(8) 0.077(5) Uiso 1 1 d . . .
H22A H 0.5182 0.2792 0.1856 0.093 Uiso 1 1 calc R . .
C23 C 0.4528(12) 0.4173(10) 0.1029(9) 0.098(6) Uiso 1 1 d . . .
H23A H 0.4220 0.3906 0.0365 0.117 Uiso 1 1 calc R . .
C24 C 0.4488(10) 0.5230(8) 0.1229(8) 0.053(4) Uiso 1 1 d . . .
H24A H 0.4038 0.5668 0.0718 0.064 Uiso 1 1 calc R . .
N8 N 0.5090(9) 0.5607(8) 0.2146(7) 0.068(4) Uiso 1 1 d . . .
B2 B 0.8723(3) 0.2213(2) 0.9554(2) 0.120(7) Uiso 1 1 d D . .
F21 F 0.9479(6) 0.2722(7) 0.8982(6) 0.166(7) Uiso 0.60 1 d PD A 1
F22 F 0.7941(6) 0.2539(9) 1.0203(5) 0.150(6) Uiso 0.60 1 d PD A 1
F23 F 0.8084(9) 0.1606(6) 0.8747(5) 0.107(5) Uiso 0.60 1 d PD A 1
F24 F 0.9745(6) 0.1607(6) 1.0040(9) 0.148(6) Uiso 0.60 1 d PD A 1
F21' F 0.8964(13) 0.3236(4) 0.9411(10) 0.056(6) Uiso 0.40 1 d PD A 2
F22' F 0.8990(15) 0.2246(15) 1.0628(4) 0.087(6) Uiso 0.40 1 d PD A 2
F23' F 0.9502(8) 0.1401(6) 0.9416(14) 0.238(15) Uiso 0.40 1 d PD A 2
F24' F 0.7423(5) 0.2072(12) 0.9135(10) 0.073(6) Uiso 0.40 1 d PD A 2
B1 B 0.6468(3) 1.1277(2) 1.4458(2) 0.190(11) Uiso 1 1 d D . .
F11 F 0.7680(5) 1.1312(11) 1.4246(8) 0.096(6) Uiso 0.50 1 d PD B 1
F12 F 0.6668(11) 1.1515(9) 1.5507(4) 0.070(5) Uiso 0.50 1 d PD B 1
F13 F 0.5647(8) 1.1666(7) 1.3576(5) 0.063(5) Uiso 0.50 1 d PD B 1
F14 F 0.6256(11) 1.0235(4) 1.4365(9) 0.046(4) Uiso 0.50 1 d PD B 1
F12' F 0.6330(10) 1.2106(5) 1.5072(6) 0.068(5) Uiso 0.50 1 d PD B 2
F14' F 0.5655(7) 1.0497(5) 1.4615(9) 0.108(6) Uiso 0.50 1 d PD B 2
F13' F 0.6574(15) 1.1855(8) 1.3605(5) 0.342(17) Uiso 0.50 1 d PD B 2
F11' F 0.7757(5) 1.1018(12) 1.4742(13) 0.171(9) Uiso 0.50 1 d PD B 2
N10 N 0.1111(12) 1.0158(10) 0.6710(10) 0.158(6) Uiso 1 1 d . . .
C27 C 0.1035(17) 0.9303(14) 0.6688(12) 0.154(8) Uiso 1 1 d . . .
C28 C 0.1003(15) 0.8282(11) 0.6922(11) 0.177(9) Uiso 1 1 d . . .
H28A H 0.1156 0.7882 0.6348 0.265 Uiso 1 1 calc R . .
H28B H 0.0173 0.8112 0.7050 0.265 Uiso 1 1 calc R . .
H28C H 0.1657 0.8135 0.7534 0.265 Uiso 1 1 calc R . .
N9 N 0.6433(12) 0.6362(10) 1.9529(10) 0.132(5) Uiso 1 1 d . . .
C25 C 0.7228(13) 0.5891(16) 2.0011(11) 0.155(7) Uiso 1 1 d . . .
C26 C 0.8115(14) 0.5103(12) 2.0262(12) 0.238(11) Uiso 1 1 d . . .
H26A H 0.8624 0.5208 2.0954 0.357 Uiso 1 1 calc R . .
H26B H 0.8666 0.5096 1.9774 0.357 Uiso 1 1 calc R . .
H26C H 0.7669 0.4459 2.0233 0.357 Uiso 1 1 calc R . .

loop_
_atom_site_aniso_label
_atom_site_aniso_U_11
_atom_site_aniso_U_22
_atom_site_aniso_U_33
_atom_site_aniso_U_23
_atom_site_aniso_U_13
_atom_site_aniso_U_12
Ag1 0.0900(8) 0.0354(5) 0.0934(7) 0.0169(8) 0.0099(7) 0.0009(10)
Ag2 0.1025(10) 0.0340(5) 0.1006(8) -0.0095(8) 0.0170(8) -0.0068(10)

loop_
_atom_type_symbol
_atom_type_description
_atom_type_scat_dispersion_real
_atom_type_scat_dispersion_imag
_atom_type_scat_source
C C 0.0033 0.0016 'International Tables Vol C Tables 4.2.6.8 and 6.1.1.4'
H H 0.0000 0.0000 'International Tables Vol C Tables 4.2.6.8 and 6.1.1.4'
B B 0.0013 0.0007 'International Tables Vol C Tables 4.2.6.8 and 6.1.1.4'
N N 0.0061 0.0033 'International Tables Vol C Tables 4.2.6.8 and 6.1.1.4'
F F 0.0171 0.0103 'International Tables Vol C Tables 4.2.6.8 and 6.1.1.4'
Ag Ag -0.8971 1.1015 'International Tables Vol C Tables 4.2.6.8 and 6.1.1.4'

loop_
_geom_angle_atom_site_label_1
_geom_angle_atom_site_label_2
_geom_angle_atom_site_label_3
_geom_angle
_geom_angle_site_symmetry_1
_geom_angle_site_symmetry_3
_geom_angle_publ_flag
N5 Ag1 N1 133.3(3) . . ?
N5 Ag1 N2 147.1(3) . . ?
N1 Ag1 N2 73.6(3) . . ?
N5 Ag1 N6 68.9(3) . . ?
N1 Ag1 N6 110.2(3) . . ?
N2 Ag1 N6 125.8(3) . . ?
N4 Ag2 N8 126.0(4) . 2_646 ?
N4 Ag2 N3 75.7(3) . . ?
N8 Ag2 N3 148.2(3) 2_646 . ?
N4 Ag2 N7 115.3(3) . 2_646 ?
N8 Ag2 N7 75.7(3) 2_646 2_646 ?
N3 Ag2 N7 119.0(3) . 2_646 ?
C1 N1 C5 110.2(9) . . ?
C1 N1 Ag1 132.8(8) . . ?
C5 N1 Ag1 116.8(7) . . ?
N1 C1 C2 135.0(11) . . ?
C3 C2 C1 103.4(11) . . ?
C2 C3 C4 131.8(11) . . ?
C5 C4 C3 116.0(10) . . ?
C4 C5 C6 126.8(11) . . ?
C4 C5 N1 123.5(11) . . ?
C6 C5 N1 109.5(9) . . ?
N2 C6 C5 126.1(10) . . ?
C6 N2 N3 114.7(9) . . ?
C6 N2 Ag1 113.8(7) . . ?
N3 N2 Ag1 131.5(6) . . ?
C7 N3 N2 118.1(9) . . ?
C7 N3 Ag2 111.1(7) . . ?
N2 N3 Ag2 130.3(6) . . ?
N3 C7 C8 122.6(10) . . ?
C7 C8 C9 119.2(10) . . ?
C7 C8 N4 119.9(10) . . ?
C9 C8 N4 120.9(11) . . ?
C10 C9 C8 118.6(11) . . ?
C9 C10 C11 119.7(12) . . ?
C12 C11 C10 121.4(12) . . ?
C11 C12 N4 128.4(12) . . ?
C12 N4 C8 111.0(10) . . ?
C12 N4 Ag2 138.9(9) . . ?
C8 N4 Ag2 110.1(8) . . ?
C17 N5 C13 119.7(11) . . ?
C17 N5 Ag1 122.1(7) . . ?
C13 N5 Ag1 118.1(8) . . ?
N5 C13 C14 114.9(11) . . ?
C15 C14 C13 121.0(11) . . ?
C14 C15 C16 121.1(11) . . ?
C15 C16 C17 115.3(10) . . ?
N5 C17 C18 113.7(10) . . ?
N5 C17 C16 124.7(10) . . ?
C18 C17 C16 120.9(10) . . ?
N6 C18 C17 120.6(10) . . ?
C18 N6 N7 113.7(8) . . ?
C18 N6 Ag1 114.2(7) . . ?
N7 N6 Ag1 132.0(6) . . ?
C19 N7 N6 113.0(8) . . ?
C19 N7 Ag2 108.5(6) . 2_656 ?
N6 N7 Ag2 138.1(6) . 2_656 ?
N7 C19 C20 122.2(9) . . ?
C19 C20 N8 127.6(11) . . ?
C19 C20 C21 125.2(10) . . ?
N8 C20 C21 105.8(9) . . ?
C22 C21 C20 126.5(11) . . ?
C21 C22 C23 117.2(11) . . ?
C24 C23 C22 116.8(10) . . ?
N8 C24 C23 120.3(10) . . ?
C24 N8 C20 130.6(10) . . ?
C24 N8 Ag2 124.1(7) . 2_656 ?
C20 N8 Ag2 105.2(7) . 2_656 ?
F23 B2 F21' 121.7(7) . . ?
F23 B2 F22' 139.7(9) . . ?
F21' B2 F22' 96.1(10) . . ?
F23 B2 F23' 70.6(7) . . ?
F21' B2 F23' 126.0(8) . . ?
F22' B2 F23' 99.4(11) . . ?
F23 B2 F24 103.5(6) . . ?
F21' B2 F24 117.6(7) . . ?
F22' B2 F24 65.2(9) . . ?
F23' B2 F24 35.7(8) . . ?
F23 B2 F22 112.9(6) . . ?
F21' B2 F22 86.7(8) . . ?
F22' B2 F22 51.3(7) . . ?
F23' B2 F22 141.0(9) . . ?
F24 B2 F22 114.2(6) . . ?
F23 B2 F24' 48.4(7) . . ?
F21' B2 F24' 105.9(8) . . ?
F22' B2 F24' 112.0(9) . . ?
F23' B2 F24' 115.0(8) . . ?
F24 B2 F24' 136.5(8) . . ?
F22 B2 F24' 66.5(7) . . ?
F23 B2 F21 95.9(5) . . ?
F21' B2 F21 46.8(7) . . ?
F22' B2 F21 121.9(8) . . ?
F23' B2 F21 81.8(7) . . ?
F24 B2 F21 91.8(6) . . ?
F22 B2 F21 133.5(7) . . ?
F24' B2 F21 119.7(7) . . ?
F13' B1 F12' 95.0(6) . . ?
F13' B1 F14 120.6(7) . . ?
F12' B1 F14 142.1(7) . . ?
F13' B1 F11 64.5(8) . . ?
F12' B1 F11 108.5(7) . . ?
F14 B1 F11 99.0(8) . . ?
F13' B1 F14' 133.7(7) . . ?
F12' B1 F14' 109.8(6) . . ?
F14 B1 F14' 36.0(7) . . ?
F11 B1 F14' 134.5(7) . . ?
F13' B1 F11' 95.7(10) . . ?
F12' B1 F11' 105.1(8) . . ?
F14 B1 F11' 85.2(8) . . ?
F11 B1 F11' 31.3(8) . . ?
F14' B1 F11' 113.5(8) . . ?
F13' B1 F12 131.9(7) . . ?
F12' B1 F12 41.6(6) . . ?
F14 B1 F12 107.2(7) . . ?
F11 B1 F12 104.4(7) . . ?
F14' B1 F12 88.8(7) . . ?
F11' B1 F12 81.9(9) . . ?
F13' B1 F13 42.9(7) . . ?
F12' B1 F13 94.3(5) . . ?
F14 B1 F13 103.0(6) . . ?
F11 B1 F13 105.4(6) . . ?
F14' B1 F13 95.3(6) . . ?
F11' B1 F13 136.2(8) . . ?
F12 B1 F13 133.1(7) . . ?
N10 C27 C28 165.9(18) . . ?
N9 C25 C26 158.5(18) . . ?

loop_
_geom_bond_atom_site_label_1
_geom_bond_atom_site_label_2
_geom_bond_distance
_geom_bond_site_symmetry_2
_geom_bond_publ_flag
Ag1 N5 2.227(10) . ?
Ag1 N1 2.262(9) . ?
Ag1 N2 2.287(9) . ?
Ag1 N6 2.382(8) . ?
Ag2 N4 2.300(11) . ?
Ag2 N8 2.309(10) 2_646 ?
Ag2 N3 2.371(8) . ?
Ag2 N7 2.450(8) 2_646 ?
N1 C1 1.337(15) . ?
N1 C5 1.462(13) . ?
C1 C2 1.432(16) . ?
C2 C3 1.379(15) . ?
C3 C4 1.379(15) . ?
C4 C5 1.314(15) . ?
C5 C6 1.455(16) . ?
C6 N2 1.285(13) . ?
N2 N3 1.344(12) . ?
N3 C7 1.304(13) . ?
C7 C8 1.435(16) . ?
C8 C9 1.436(15) . ?
C8 N4 1.449(14) . ?
C9 C10 1.294(16) . ?
C10 C11 1.338(15) . ?
C11 C12 1.294(16) . ?
C12 N4 1.303(16) . ?
N5 C17 1.308(14) . ?
N5 C13 1.410(14) . ?
C13 C14 1.486(18) . ?
C14 C15 1.318(15) . ?
C15 C16 1.363(14) . ?
C16 C17 1.438(16) . ?
C17 C18 1.430(14) . ?
C18 N6 1.274(13) . ?
N6 N7 1.398(10) . ?
N7 C19 1.284(12) . ?
N7 Ag2 2.450(8) 2_656 ?
C19 C20 1.346(14) . ?
C20 N8 1.444(13) . ?
C20 C21 1.516(16) . ?
C21 C22 1.366(14) . ?
C22 C23 1.500(16) . ?
C23 C24 1.403(16) . ?
C24 N8 1.327(12) . ?
N8 Ag2 2.309(10) 2_656 ?
B2 F23 1.377(6) . ?
B2 F21' 1.378(6) . ?
B2 F22' 1.378(5) . ?
B2 F23' 1.380(7) . ?
B2 F24 1.381(7) . ?
B2 F22 1.382(7) . ?
B2 F24' 1.384(6) . ?
B2 F21 1.385(7) . ?
B1 F13' 1.375(7) . ?
B1 F12' 1.375(6) . ?
B1 F14 1.376(5) . ?
B1 F11 1.378(6) . ?
B1 F14' 1.378(7) . ?
B1 F11' 1.381(6) . ?
B1 F12 1.383(6) . ?
B1 F13 1.385(6) . ?
N10 C27 1.12(2) . ?
C27 C28 1.37(2) . ?
N9 C25 1.12(2) . ?
C25 C26 1.38(2) . ?
